data_1558026
loop_
_publ_author_name
'Rath, Bibhuti Bhusan'
'Kole, Goutam Kumar'
'Morris, Samuel Alexander'
'Vittal, Jagadese J.'

_publ_section_title
;
 Rotation of a helical coordination polymer by mechanical grinding.
;
_journal_issue 46
_journal_name_full 'Chemical communications (Cambridge, England)'
_journal_page_first 6289
_journal_page_last 6292
_journal_paper_doi 10.1039/d0cc02158j
_journal_volume 56
_journal_year 2020
_chemical_formula_sum 'C31.75 H28 Ag F3 N2 O3.75 P S'
_chemical_formula_weight 725.46
_space_group_crystal_system monoclinic
_space_group_IT_number 14
_space_group_name_Hall '-P 2yn'
_space_group_name_H-M_alt 'P 1 21/n 1'
_atom_sites_solution_hydrogens geom
_audit_creation_method SHELXL-2014/7
_audit_update_record
;
2020-03-12 deposited with the CCDC.	2020-04-30 downloaded from the CCDC.
;
_cell_angle_alpha 90
_cell_angle_beta 110.8540(10)
_cell_angle_gamma 90
_cell_formula_units_Z 8
_cell_length_a 26.6378(6)
_cell_length_b 9.0287(2)
_cell_length_c 27.6480(6)
_cell_measurement_reflns_used 9865
_cell_measurement_temperature 100(2)
_cell_measurement_theta_max 29.57
_cell_measurement_theta_min 2.39
_cell_volume 6213.9(2)
_computing_cell_refinement 'Bruker SAINT'
_computing_data_collection 'Bruker APEX2'
_computing_data_reduction 'Bruker SAINT'
_computing_molecular_graphics 'Bruker SHELXTL'
_computing_publication_material 'Bruker SHELXTL'
_computing_structure_refinement 'SHELXL-2014/7 (Sheldrick, 2014)'
_computing_structure_solution 'SHELXS-97 (Sheldrick 2008)'
_diffrn_ambient_temperature 100(2)
_diffrn_measured_fraction_theta_full 0.997
_diffrn_measured_fraction_theta_max 0.996
_diffrn_measurement_device_type 'Bruker D8 venture'
_diffrn_measurement_method '\f and \w scans'
_diffrn_radiation_type MoK\a
_diffrn_radiation_wavelength 0.71073
_diffrn_reflns_av_R_equivalents 0.0632
_diffrn_reflns_av_unetI/netI 0.0645
_diffrn_reflns_Laue_measured_fraction_full 0.997
_diffrn_reflns_Laue_measured_fraction_max 0.996
_diffrn_reflns_limit_h_max 32
_diffrn_reflns_limit_h_min -35
_diffrn_reflns_limit_k_max 12
_diffrn_reflns_limit_k_min -12
_diffrn_reflns_limit_l_max 33
_diffrn_reflns_limit_l_min -37
_diffrn_reflns_number 60217
_diffrn_reflns_point_group_measured_fraction_full 0.997
_diffrn_reflns_point_group_measured_fraction_max 0.996
_diffrn_reflns_theta_full 25.242
_diffrn_reflns_theta_max 28.499
_diffrn_reflns_theta_min 2.433
_exptl_absorpt_coefficient_mu 0.824
_exptl_absorpt_correction_T_max 0.7459
_exptl_absorpt_correction_T_min 0.6480
_exptl_absorpt_correction_type multi-scan
_exptl_absorpt_process_details 'SADABS (Sheldrick, 2015)'
_exptl_crystal_colour colorless
_exptl_crystal_density_diffrn 1.551
_exptl_crystal_density_meas ?
_exptl_crystal_density_method 'not Measured'
_exptl_crystal_description rod
_exptl_crystal_F_000 2940
_exptl_crystal_size_max 0.692
_exptl_crystal_size_mid 0.171
_exptl_crystal_size_min 0.116
_refine_diff_density_max 0.993
_refine_diff_density_min -0.857
_refine_diff_density_rms 0.110
_refine_ls_extinction_method none
_refine_ls_goodness_of_fit_ref 1.032
_refine_ls_hydrogen_treatment constr
_refine_ls_matrix_type full
_refine_ls_number_parameters 879
_refine_ls_number_reflns 15664
_refine_ls_number_restraints 1091
_refine_ls_restrained_S_all 1.020
_refine_ls_R_factor_all 0.0795
_refine_ls_R_factor_gt 0.0532
_refine_ls_shift/su_max 0.002
_refine_ls_shift/su_mean 0.000
_refine_ls_structure_factor_coef Fsqd
_refine_ls_weighting_details 'w=1/[\s^2^(Fo^2^)+(0.0135P)^2^+17.9528P] where P=(Fo^2^+2Fc^2^)/3'
_refine_ls_weighting_scheme calc
_refine_ls_wR_factor_gt 0.0898
_refine_ls_wR_factor_ref 0.0990
_reflns_Friedel_coverage 0.000
_reflns_number_gt 11716
_reflns_number_total 15664
_reflns_threshold_expression 'I > 2\s(I)'
_cod_data_source_file d0cc02158j2.cif
_cod_data_source_block i425
_cod_depositor_comments
;
The following automatic conversions were performed:

data item '_exptl_absorpt_correction_type' value 'Multi-scan' was
changed to 'multi-scan' in accordance with the
/home/data/users/saulius/crontab/automatic-downloads/rss-feeds/RSC/lib/dictionaries/cif_core.dic
dictionary named 'cif_core.dic' version 2.4.2 last updated on
2011-04-26.

data item '_exptl_crystal_density_meas' value 'not Measured' was
changed to '?' -- the value is perceived as not measured.

Automatic conversion script
Id: cif_fix_values 7556 2019-12-06 15:28:31Z antanas 

 Adding full bibliography for 1558026--1558027.cif.
;
_cod_original_sg_symbol_H-M 'P 21/n'
_cod_database_code 1558026
_shelx_shelxl_version_number 2014/7
_shelx_space_group_comment
; 
The symmetry employed for this shelxl refinement is uniquely defined 
by the following loop, which should always be used as a source of 
symmetry information in preference to the above space-group names. 
They are only intended as comments. 
;
_shelx_estimated_absorpt_t_min 0.599
_shelx_estimated_absorpt_t_max 0.910

loop_
_space_group_symop_operation_xyz
'x, y, z'
'-x+1/2, y+1/2, -z+1/2'
'-x, -y, -z'
'x-1/2, -y-1/2, z-1/2'

loop_
_atom_site_label
_atom_site_type_symbol
_atom_site_fract_x
_atom_site_fract_y
_atom_site_fract_z
_atom_site_U_iso_or_equiv
_atom_site_adp_type
_atom_site_occupancy
_atom_site_site_symmetry_order
_atom_site_calc_flag
_atom_site_refinement_flags_posn
_atom_site_refinement_flags_adp
_atom_site_refinement_flags_occupancy
_atom_site_disorder_assembly
_atom_site_disorder_group
Ag1 Ag 0.67998(2) 0.14996(3) 0.18176(2) 0.01671(6) Uani 1 1 d . U . . .
P1 P 0.60211(4) 0.08248(10) 0.11208(4) 0.01844(19) Uani 1 1 d . U . . .
N1 N 0.72238(11) 0.0694(3) 0.26453(10) 0.0154(6) Uani 1 1 d . U . . .
N2 N 0.77468(12) -0.1286(3) 0.31298(11) 0.0179(6) Uani 1 1 d . U . . .
C1 C 0.74641(14) -0.0625(4) 0.26868(13) 0.0166(7) Uani 1 1 d . U . . .
H1 H 0.7430 -0.1129 0.2375 0.020 Uiso 1 1 calc R U . . .
C2 C 0.77890(14) -0.0580(4) 0.35680(13) 0.0171(7) Uani 1 1 d . U . . .
H2 H 0.7990 -0.1033 0.3889 0.021 Uiso 1 1 calc R U . . .
C3 C 0.75520(13) 0.0789(3) 0.35743(13) 0.0147(7) Uani 1 1 d . U . . .
C4 C 0.72715(14) 0.1385(4) 0.30884(13) 0.0166(7) Uani 1 1 d . U . . .
H4 H 0.7106 0.2326 0.3070 0.020 Uiso 1 1 calc R U . . .
C5 C 0.76008(14) 0.1578(4) 0.40459(13) 0.0183(7) Uani 1 1 d . U . . .
H5 H 0.7535 0.2614 0.4023 0.022 Uiso 1 1 calc R U . . .
C6 C 0.77318(15) 0.0945(4) 0.45087(13) 0.0204(7) Uani 1 1 d . U . . .
H6 H 0.7773 -0.0101 0.4521 0.024 Uiso 1 1 calc R U . . .
C7 C 0.78194(15) 0.1693(4) 0.50002(13) 0.0198(7) Uani 1 1 d . U . . .
C8 C 0.78522(17) 0.0851(4) 0.54342(14) 0.0286(9) Uani 1 1 d . U . . .
H8 H 0.7821 -0.0196 0.5405 0.034 Uiso 1 1 calc R U . . .
C9 C 0.79297(19) 0.1520(5) 0.59062(15) 0.0351(10) Uani 1 1 d . U . . .
H9 H 0.7947 0.0938 0.6198 0.042 Uiso 1 1 calc R U . . .
C10 C 0.79810(18) 0.3044(5) 0.59481(15) 0.0345(10) Uani 1 1 d . U . . .
H10 H 0.8033 0.3509 0.6271 0.041 Uiso 1 1 calc R U . . .
C11 C 0.79567(17) 0.3892(4) 0.55260(15) 0.0301(9) Uani 1 1 d . U . . .
H11 H 0.7996 0.4937 0.5560 0.036 Uiso 1 1 calc R U . . .
C12 C 0.78749(15) 0.3230(4) 0.50536(14) 0.0221(8) Uani 1 1 d . U . . .
H12 H 0.7856 0.3822 0.4764 0.027 Uiso 1 1 calc R U . . .
C1A C 0.59770(15) -0.1152(4) 0.09781(15) 0.0232(8) Uani 1 1 d . U . . .
C2A C 0.6010(2) -0.2123(4) 0.13742(16) 0.0419(12) Uani 1 1 d . U . . .
H2A H 0.6046 -0.1747 0.1706 0.050 Uiso 1 1 calc R U . . .
C3A C 0.5990(2) -0.3640(5) 0.12926(18) 0.0502(14) Uani 1 1 d . U . . .
H3A H 0.6006 -0.4298 0.1566 0.060 Uiso 1 1 calc R U . . .
C4A C 0.59452(18) -0.4193(5) 0.08172(19) 0.0434(12) Uani 1 1 d . U . . .
H4A H 0.5930 -0.5233 0.0761 0.052 Uiso 1 1 calc R U . . .
C5A C 0.59232(17) -0.3248(5) 0.04243(19) 0.0378(10) Uani 1 1 d . U . . .
H5A H 0.5898 -0.3635 0.0097 0.045 Uiso 1 1 calc R U . . .
C6A C 0.59371(15) -0.1720(4) 0.04999(16) 0.0278(9) Uani 1 1 d . U . . .
H6A H 0.5919 -0.1069 0.0224 0.033 Uiso 1 1 calc R U . . .
C1B C 0.53967(15) 0.1314(4) 0.12022(14) 0.0220(8) Uani 1 1 d . U . . .
C2B C 0.54011(17) 0.2488(4) 0.15269(17) 0.0331(9) Uani 1 1 d . U . . .
H2B H 0.5730 0.2972 0.1713 0.040 Uiso 1 1 calc R U . . .
C3B C 0.4929(2) 0.2963(6) 0.1583(2) 0.0507(13) Uani 1 1 d . U . . .
H3B H 0.4933 0.3771 0.1804 0.061 Uiso 1 1 calc R U . . .
C4B C 0.4450(2) 0.2250(6) 0.1313(2) 0.0523(13) Uani 1 1 d . U . . .
H4B H 0.4125 0.2585 0.1343 0.063 Uiso 1 1 calc R U . . .
C5B C 0.44451(19) 0.1049(5) 0.09997(19) 0.0438(12) Uani 1 1 d . U . . .
H5B H 0.4117 0.0548 0.0823 0.053 Uiso 1 1 calc R U . . .
C6B C 0.49144(16) 0.0580(5) 0.09438(16) 0.0322(9) Uani 1 1 d . U . . .
H6B H 0.4909 -0.0246 0.0729 0.039 Uiso 1 1 calc R U . . .
C1C C 0.59879(15) 0.1687(4) 0.05151(13) 0.0207(7) Uani 1 1 d . U . . .
C2C C 0.64594(16) 0.1745(4) 0.04056(14) 0.0256(8) Uani 1 1 d . U . . .
H2C H 0.6780 0.1321 0.0641 0.031 Uiso 1 1 calc R U . . .
C3C C 0.64659(19) 0.2417(5) -0.00430(15) 0.0358(10) Uani 1 1 d . U . . .
H3C H 0.6787 0.2441 -0.0119 0.043 Uiso 1 1 calc R U . . .
C4C C 0.5995(2) 0.3057(5) -0.03816(16) 0.0414(11) Uani 1 1 d . U . . .
H4C H 0.5996 0.3525 -0.0689 0.050 Uiso 1 1 calc R U . . .
C5C C 0.5533(2) 0.3016(5) -0.02737(16) 0.0385(11) Uani 1 1 d . U . . .
H5C H 0.5217 0.3464 -0.0506 0.046 Uiso 1 1 calc R U . . .
C6C C 0.55217(17) 0.2328(4) 0.01703(15) 0.0282(9) Uani 1 1 d . U . . .
H6C H 0.5197 0.2293 0.0239 0.034 Uiso 1 1 calc R U . . .
Ag2 Ag 0.82217(2) 0.75638(3) 0.81547(2) 0.02024(7) Uani 1 1 d . U . . .
P2 P 0.89206(4) 0.66651(10) 0.88975(4) 0.01913(19) Uani 1 1 d . U . . .
N3 N 0.73404(12) 0.6818(3) 0.77343(11) 0.0192(6) Uani 1 1 d . U . . .
N4 N 0.68097(12) 0.4892(3) 0.72176(12) 0.0226(7) Uani 1 1 d . U . . .
C13 C 0.72779(14) 0.5526(4) 0.74883(15) 0.0221(8) Uani 1 1 d . U . . .
H13 H 0.7595 0.5009 0.7507 0.027 Uiso 1 1 calc R U . . .
C14 C 0.63654(14) 0.5613(4) 0.72014(14) 0.0215(8) Uani 1 1 d . U . . .
H14 H 0.6026 0.5183 0.7016 0.026 Uiso 1 1 calc R U . . .
C15 C 0.63826(14) 0.6967(4) 0.74464(13) 0.0181(7) Uani 1 1 d . U . . .
C16 C 0.68903(14) 0.7531(4) 0.77092(13) 0.0179(7) Uani 1 1 d . U . . .
H16 H 0.6921 0.8460 0.7879 0.021 Uiso 1 1 calc R U . . .
C17 C 0.59094(15) 0.7816(4) 0.74265(15) 0.0232(8) Uani 1 1 d . U . . .
H17 H 0.5971 0.8749 0.7597 0.028 Uiso 1 1 calc R U . . .
C18 C 0.54016(15) 0.7412(4) 0.71938(15) 0.0249(8) Uani 1 1 d . U . . .
H18 H 0.5340 0.6453 0.7043 0.030 Uiso 1 1 calc R U . . .
C19 C 0.49248(15) 0.8305(4) 0.71470(16) 0.0263(8) Uani 1 1 d . U . . .
C20 C 0.44232(16) 0.7803(5) 0.68393(16) 0.0313(9) Uani 1 1 d . U . . .
H20 H 0.4391 0.6863 0.6677 0.038 Uiso 1 1 calc R U . . .
C21 C 0.39634(17) 0.8644(5) 0.67621(18) 0.0381(10) Uani 1 1 d . U . . .
H21 H 0.3622 0.8286 0.6546 0.046 Uiso 1 1 calc R U . . .
C22 C 0.40069(19) 0.9996(5) 0.7001(2) 0.0492(13) Uani 1 1 d . U . . .
H22 H 0.3697 1.0591 0.6942 0.059 Uiso 1 1 calc R U . . .
C23 C 0.45043(19) 1.0492(5) 0.7328(3) 0.0590(16) Uani 1 1 d . U . . .
H23 H 0.4532 1.1407 0.7505 0.071 Uiso 1 1 calc R U . . .
C24 C 0.49602(18) 0.9663(5) 0.7398(2) 0.0462(13) Uani 1 1 d . U . . .
H24 H 0.5300 1.0020 0.7619 0.055 Uiso 1 1 calc R U . . .
C1D C 0.88287(15) 0.7069(4) 0.95044(14) 0.0215(7) Uani 1 1 d . U . . .
C2D C 0.90425(18) 0.6195(5) 0.99401(16) 0.0346(10) Uani 1 1 d . U . . .
H2D H 0.9248 0.5345 0.9929 0.042 Uiso 1 1 calc R U . . .
C3D C 0.89587(19) 0.6550(5) 1.03948(17) 0.0415(11) Uani 1 1 d . U . . .
H3D H 0.9109 0.5949 1.0694 0.050 Uiso 1 1 calc R U . . .
C4D C 0.86573(17) 0.7777(5) 1.04105(17) 0.0380(11) Uani 1 1 d . U . . .
H4D H 0.8599 0.8019 1.0721 0.046 Uiso 1 1 calc R U . . .
C5D C 0.84416(16) 0.8649(5) 0.99818(18) 0.0359(10) Uani 1 1 d . U . . .
H5D H 0.8237 0.9498 0.9996 0.043 Uiso 1 1 calc R U . . .
C6D C 0.85204(15) 0.8296(4) 0.95252(16) 0.0267(8) Uani 1 1 d . U . . .
H6D H 0.8364 0.8893 0.9226 0.032 Uiso 1 1 calc R U . . .
C1E C 0.95632(14) 0.7492(4) 0.89591(14) 0.0208(7) Uani 1 1 d . U . . .
C2E C 0.99314(15) 0.8000(4) 0.94231(15) 0.0269(8) Uani 1 1 d . U . . .
H2E H 0.9859 0.7890 0.9734 0.032 Uiso 1 1 calc R U . . .
C3E C 1.04043(17) 0.8667(5) 0.94351(16) 0.0331(9) Uani 1 1 d . U . . .
H3E H 1.0650 0.9033 0.9753 0.040 Uiso 1 1 calc R U . . .
C4E C 1.05218(17) 0.8804(5) 0.89889(18) 0.0366(10) Uani 1 1 d . U . . .
H4E H 1.0849 0.9251 0.9000 0.044 Uiso 1 1 calc R U . . .
C5E C 1.01584(17) 0.8282(5) 0.85250(17) 0.0385(11) Uani 1 1 d . U . . .
H5E H 1.0239 0.8363 0.8218 0.046 Uiso 1 1 calc R U . . .
C6E C 0.96820(17) 0.7648(5) 0.85059(16) 0.0315(9) Uani 1 1 d . U . . .
H6E H 0.9432 0.7314 0.8185 0.038 Uiso 1 1 calc R U . . .
C1F C 0.90408(17) 0.4677(4) 0.89344(14) 0.0242(8) Uani 1 1 d . U . . .
C2F C 0.8595(2) 0.3766(4) 0.88600(18) 0.0379(11) Uani 1 1 d . U . . .
H2F H 0.8248 0.4194 0.8772 0.046 Uiso 1 1 calc R U . . .
C3F C 0.8655(2) 0.2236(5) 0.8914(2) 0.0510(13) Uani 1 1 d . U . . .
H3F H 0.8352 0.1623 0.8869 0.061 Uiso 1 1 calc R U . . .
C4F C 0.9160(2) 0.1615(5) 0.90351(17) 0.0445(12) Uani 1 1 d . U . . .
H4F H 0.9205 0.0573 0.9078 0.053 Uiso 1 1 calc R U . . .
C5F C 0.9596(2) 0.2506(5) 0.90923(16) 0.0403(11) Uani 1 1 d . U . . .
H5F H 0.9940 0.2071 0.9167 0.048 Uiso 1 1 calc R U . . .
C6F C 0.95397(18) 0.4035(5) 0.90423(15) 0.0321(9) Uani 1 1 d . U . . .
H6F H 0.9844 0.4638 0.9082 0.039 Uiso 1 1 calc R U . . .
S1 S 0.80258(4) 0.06060(9) 0.14970(3) 0.02018(19) Uani 1 1 d D U . . .
O1 O 0.75469(10) 0.0100(3) 0.15796(10) 0.0223(5) Uani 1 1 d D U . . .
O2 O 0.79921(12) 0.2088(3) 0.12939(11) 0.0310(6) Uani 1 1 d D U . . .
O3 O 0.82674(11) -0.0470(3) 0.12667(11) 0.0311(6) Uani 1 1 d D U . . .
C25 C 0.85097(15) 0.0765(4) 0.21549(15) 0.0264(8) Uani 1 1 d D U . . .
F1 F 0.89971(10) 0.1113(3) 0.21657(10) 0.0417(6) Uani 1 1 d D U . . .
F2 F 0.83598(10) 0.1804(2) 0.24222(9) 0.0360(6) Uani 1 1 d D U . . .
F3 F 0.85524(9) -0.0512(2) 0.24151(9) 0.0328(5) Uani 1 1 d D U . . .
S2 S 0.80689(7) 0.70208(18) 0.68607(6) 0.0231(5) Uani 0.556(3) 1 d D U P A 1
O4 O 0.84086(12) 0.6477(4) 0.73827(10) 0.0406(8) Uani 1 1 d D U . A 1
O5 O 0.7807(3) 0.8408(8) 0.6799(3) 0.0319(17) Uani 0.556(3) 1 d D U P A 1
O6 O 0.7751(3) 0.5791(8) 0.6579(3) 0.0373(18) Uani 0.556(3) 1 d D U P A 1
C26 C 0.8552(3) 0.7322(8) 0.6550(3) 0.0332(16) Uani 0.556(3) 1 d D U P A 1
F4 F 0.8843(3) 0.6108(7) 0.6558(2) 0.0431(17) Uani 0.556(3) 1 d D U P A 1
F5 F 0.8892(2) 0.8412(6) 0.6765(2) 0.0595(16) Uani 0.556(3) 1 d D U P A 1
F6 F 0.8303(2) 0.7673(6) 0.60499(18) 0.0515(14) Uani 0.556(3) 1 d D U P A 1
S2A S 0.85268(9) 0.6850(2) 0.69460(8) 0.0213(6) Uani 0.444(3) 1 d D U P A 2
O5A O 0.8767(3) 0.8324(7) 0.7025(3) 0.044(2) Uani 0.444(3) 1 d D U P A 2
O6A O 0.8757(4) 0.5797(8) 0.6703(3) 0.0255(18) Uani 0.444(3) 1 d D U P A 2
C26A C 0.7864(3) 0.7196(9) 0.6475(3) 0.033(2) Uani 0.444(3) 1 d D U P A 2
F4A F 0.7881(4) 0.7659(7) 0.6029(2) 0.062(2) Uani 0.444(3) 1 d D U P A 2
F5A F 0.7603(3) 0.8217(9) 0.6652(3) 0.045(2) Uani 0.444(3) 1 d D U P A 2
F6A F 0.7567(3) 0.5956(9) 0.6384(3) 0.046(2) Uani 0.444(3) 1 d D U P A 2
O1S O 0.9831(3) 0.8808(10) 0.7212(3) 0.074(2) Uani 0.5 1 d . U P . .
H1S H 0.9513 0.9090 0.7143 0.111 Uiso 0.5 1 calc R U P . .
C1S C 0.9883(5) 0.8140(15) 0.6765(4) 0.071(4) Uani 0.5 1 d . U P . .
H1S1 H 0.9805 0.8876 0.6487 0.107 Uiso 0.5 1 calc R U P . .
H1S2 H 0.9629 0.7314 0.6651 0.107 Uiso 0.5 1 calc R U P . .
H1S3 H 1.0250 0.7770 0.6850 0.107 Uiso 0.5 1 calc R U P . .
O2S O 0.7718(11) 0.228(3) 0.0205(10) 0.064(6) Uani 0.45(3) 1 d . U P B 3
H2S H 0.7894 0.2161 0.0521 0.096 Uiso 0.45(3) 1 calc R U P B 3
C2S C 0.8074(9) 0.269(3) -0.0055(10) 0.056(5) Uani 0.45(3) 1 d . U P B 3
H2S1 H 0.8182 0.3722 0.0023 0.084 Uiso 0.45(3) 1 calc R U P B 3
H2S2 H 0.7891 0.2567 -0.0429 0.084 Uiso 0.45(3) 1 calc R U P B 3
H2S3 H 0.8393 0.2050 0.0063 0.084 Uiso 0.45(3) 1 calc R U P B 3
O2SA O 0.7815(10) 0.237(2) 0.0197(6) 0.048(4) Uani 0.55(3) 1 d . U P B 4
H2SA H 0.7922 0.1893 0.0476 0.072 Uiso 0.55(3) 1 calc R U P B 4
C2SA C 0.8226(6) 0.338(3) 0.0186(9) 0.061(5) Uani 0.55(3) 1 d . U P B 4
H2S4 H 0.8232 0.4231 0.0407 0.091 Uiso 0.55(3) 1 calc R U P B 4
H2S5 H 0.8151 0.3714 -0.0169 0.091 Uiso 0.55(3) 1 calc R U P B 4
H2S6 H 0.8575 0.2878 0.0314 0.091 Uiso 0.55(3) 1 calc R U P B 4

loop_
_atom_site_aniso_label
_atom_site_aniso_U_11
_atom_site_aniso_U_22
_atom_site_aniso_U_33
_atom_site_aniso_U_23
_atom_site_aniso_U_13
_atom_site_aniso_U_12
Ag1 0.02124(14) 0.01418(12) 0.01156(12) 0.00033(10) 0.00199(10) -0.00211(10)
P1 0.0220(5) 0.0132(4) 0.0157(4) -0.0011(3) 0.0012(4) -0.0017(3)
N1 0.0205(15) 0.0151(14) 0.0131(13) 0.0002(11) 0.0091(12) -0.0001(11)
N2 0.0225(16) 0.0152(14) 0.0154(14) 0.0013(11) 0.0059(13) -0.0005(12)
C1 0.0208(18) 0.0158(16) 0.0131(16) 0.0022(13) 0.0061(14) -0.0002(13)
C2 0.0209(18) 0.0159(16) 0.0122(15) 0.0016(13) 0.0031(14) 0.0000(13)
C3 0.0167(17) 0.0121(15) 0.0150(16) 0.0007(12) 0.0054(14) -0.0001(12)
C4 0.0205(18) 0.0139(16) 0.0168(16) 0.0016(13) 0.0085(14) -0.0016(13)
C5 0.0218(18) 0.0164(16) 0.0155(16) -0.0030(13) 0.0053(15) 0.0036(14)
C6 0.028(2) 0.0158(17) 0.0189(17) -0.0022(14) 0.0100(16) 0.0016(14)
C7 0.0241(19) 0.0214(18) 0.0134(16) -0.0030(14) 0.0062(15) 0.0014(15)
C8 0.043(2) 0.0241(19) 0.0184(18) -0.0026(15) 0.0106(18) 0.0010(17)
C9 0.056(3) 0.034(2) 0.0168(18) 0.0016(17) 0.014(2) 0.002(2)
C10 0.048(3) 0.039(2) 0.0171(19) -0.0096(17) 0.0122(19) 0.000(2)
C11 0.037(2) 0.028(2) 0.027(2) -0.0089(16) 0.0131(19) -0.0031(17)
C12 0.027(2) 0.0229(18) 0.0174(17) -0.0008(14) 0.0092(16) 0.0013(15)
C1A 0.0207(19) 0.0119(16) 0.029(2) 0.0001(14) -0.0013(16) 0.0008(13)
C2A 0.070(3) 0.0166(19) 0.024(2) -0.0001(16) -0.002(2) -0.005(2)
C3A 0.071(4) 0.018(2) 0.038(2) 0.0079(18) -0.009(2) -0.005(2)
C4A 0.037(3) 0.016(2) 0.059(3) -0.0111(19) -0.004(2) 0.0039(17)
C5A 0.027(2) 0.029(2) 0.051(3) -0.0191(19) 0.004(2) -0.0016(17)
C6A 0.023(2) 0.0242(19) 0.033(2) -0.0087(16) 0.0051(18) -0.0027(16)
C1B 0.0237(19) 0.0189(18) 0.0218(18) -0.0005(14) 0.0060(16) -0.0037(14)
C2B 0.035(2) 0.027(2) 0.042(2) -0.0101(18) 0.020(2) -0.0090(18)
C3B 0.053(3) 0.043(3) 0.067(4) -0.023(3) 0.036(3) -0.004(2)
C4B 0.037(3) 0.062(3) 0.068(4) -0.006(3) 0.031(3) 0.000(2)
C5B 0.032(2) 0.050(3) 0.051(3) -0.005(2) 0.016(2) -0.013(2)
C6B 0.031(2) 0.029(2) 0.034(2) -0.0051(18) 0.0073(19) -0.0065(17)
C1C 0.030(2) 0.0139(16) 0.0128(16) -0.0019(13) 0.0004(15) -0.0009(14)
C2C 0.031(2) 0.0227(19) 0.0184(18) -0.0060(15) 0.0032(17) -0.0045(16)
C3C 0.051(3) 0.035(2) 0.021(2) -0.0076(18) 0.013(2) -0.018(2)
C4C 0.067(3) 0.032(2) 0.0162(19) 0.0012(17) 0.004(2) -0.016(2)
C5C 0.048(3) 0.028(2) 0.021(2) 0.0070(17) -0.010(2) -0.0043(19)
C6C 0.030(2) 0.0208(19) 0.0237(19) -0.0015(15) -0.0027(17) -0.0014(16)
Ag2 0.01952(14) 0.01817(13) 0.01871(13) 0.00134(11) 0.00151(11) 0.00135(11)
P2 0.0217(5) 0.0188(4) 0.0155(4) 0.0002(4) 0.0050(4) 0.0047(4)
N3 0.0210(15) 0.0158(14) 0.0202(15) -0.0009(12) 0.0067(13) -0.0021(12)
N4 0.0179(15) 0.0152(15) 0.0340(18) -0.0015(13) 0.0085(14) -0.0020(12)
C13 0.0175(17) 0.0169(17) 0.031(2) 0.0016(15) 0.0080(16) 0.0022(14)
C14 0.0170(18) 0.0195(17) 0.0264(19) 0.0017(15) 0.0060(16) -0.0012(14)
C15 0.0212(18) 0.0187(17) 0.0166(17) 0.0037(13) 0.0096(15) 0.0014(13)
C16 0.0233(18) 0.0178(16) 0.0153(16) 0.0003(13) 0.0102(15) -0.0007(14)
C17 0.0253(19) 0.0186(18) 0.028(2) 0.0015(15) 0.0121(17) 0.0040(14)
C18 0.0261(19) 0.0221(19) 0.031(2) 0.0033(16) 0.0156(17) 0.0028(15)
C19 0.0218(19) 0.0249(19) 0.034(2) 0.0083(17) 0.0118(17) 0.0041(15)
C20 0.024(2) 0.040(2) 0.035(2) -0.0033(19) 0.0168(19) 0.0010(17)
C21 0.022(2) 0.050(3) 0.044(3) 0.003(2) 0.015(2) 0.0018(19)
C22 0.031(2) 0.033(2) 0.091(4) 0.014(2) 0.030(3) 0.0099(19)
C23 0.037(3) 0.023(2) 0.118(5) -0.007(3) 0.028(3) 0.0039(19)
C24 0.028(2) 0.026(2) 0.084(4) -0.006(2) 0.019(3) -0.0011(18)
C1D 0.0191(18) 0.0245(18) 0.0212(18) -0.0037(15) 0.0077(15) 0.0005(14)
C2D 0.043(3) 0.038(2) 0.025(2) 0.0019(18) 0.014(2) 0.017(2)
C3D 0.049(3) 0.054(3) 0.025(2) -0.001(2) 0.017(2) 0.005(2)
C4D 0.031(2) 0.055(3) 0.034(2) -0.025(2) 0.019(2) -0.008(2)
C5D 0.024(2) 0.038(2) 0.048(3) -0.020(2) 0.016(2) 0.0003(18)
C6D 0.0209(19) 0.025(2) 0.033(2) -0.0081(16) 0.0084(17) -0.0007(15)
C1E 0.0212(18) 0.0232(18) 0.0180(17) -0.0008(14) 0.0069(15) 0.0051(14)
C2E 0.024(2) 0.036(2) 0.0200(18) -0.0001(16) 0.0076(16) 0.0031(16)
C3E 0.027(2) 0.040(2) 0.029(2) -0.0055(19) 0.0064(18) -0.0011(18)
C4E 0.024(2) 0.041(3) 0.045(3) 0.003(2) 0.012(2) -0.0003(18)
C5E 0.033(2) 0.061(3) 0.028(2) 0.000(2) 0.019(2) 0.000(2)
C6E 0.030(2) 0.043(2) 0.0215(19) -0.0029(18) 0.0098(18) 0.0025(18)
C1F 0.041(2) 0.0200(18) 0.0141(17) 0.0016(14) 0.0122(17) 0.0073(16)
C2F 0.052(3) 0.022(2) 0.050(3) 0.0068(19) 0.032(2) 0.0069(18)
C3F 0.077(4) 0.026(2) 0.065(3) 0.005(2) 0.044(3) 0.007(2)
C4F 0.083(4) 0.020(2) 0.034(2) 0.0046(18) 0.025(3) 0.017(2)
C5F 0.057(3) 0.034(2) 0.025(2) -0.0009(18) 0.007(2) 0.024(2)
C6F 0.043(2) 0.031(2) 0.022(2) -0.0014(17) 0.0100(19) 0.0134(18)
S1 0.0279(5) 0.0167(4) 0.0203(4) -0.0019(3) 0.0139(4) -0.0024(4)
O1 0.0247(14) 0.0220(13) 0.0227(13) -0.0028(11) 0.0116(11) -0.0015(11)
O2 0.0468(18) 0.0202(13) 0.0311(15) 0.0026(11) 0.0201(14) -0.0015(12)
O3 0.0381(17) 0.0287(15) 0.0351(16) -0.0071(12) 0.0235(14) -0.0017(12)
C25 0.029(2) 0.0225(19) 0.029(2) -0.0044(16) 0.0119(17) -0.0047(16)
F1 0.0288(13) 0.0433(15) 0.0535(17) -0.0053(12) 0.0152(13) -0.0154(11)
F2 0.0451(15) 0.0318(13) 0.0286(13) -0.0138(10) 0.0103(12) 0.0010(11)
F3 0.0341(13) 0.0288(12) 0.0294(12) 0.0035(10) 0.0037(11) -0.0028(10)
S2 0.0308(11) 0.0226(9) 0.0175(9) 0.0006(6) 0.0108(8) 0.0088(7)
O4 0.0348(17) 0.071(2) 0.0185(14) 0.0038(15) 0.0121(13) 0.0083(16)
O5 0.030(4) 0.037(3) 0.020(4) -0.005(3) -0.001(3) 0.012(3)
O6 0.043(5) 0.030(3) 0.040(5) -0.003(3) 0.017(4) 0.001(3)
C26 0.043(4) 0.043(4) 0.023(3) 0.004(3) 0.022(3) 0.006(3)
F4 0.044(4) 0.062(4) 0.033(4) 0.007(3) 0.026(3) 0.023(3)
F5 0.056(4) 0.066(4) 0.068(4) -0.004(3) 0.036(3) -0.019(3)
F6 0.072(4) 0.063(3) 0.029(2) 0.017(2) 0.029(3) 0.017(3)
S2A 0.0262(13) 0.0171(10) 0.0247(11) -0.0051(8) 0.0142(9) -0.0010(8)
O5A 0.054(5) 0.022(3) 0.066(6) -0.013(4) 0.035(4) -0.016(3)
O6A 0.033(4) 0.028(4) 0.024(5) -0.004(3) 0.020(3) 0.002(3)
C26A 0.038(5) 0.038(5) 0.018(4) 0.008(4) 0.007(4) 0.016(4)
F4A 0.112(7) 0.048(4) 0.024(3) 0.015(3) 0.020(4) 0.030(4)
F5A 0.043(5) 0.039(4) 0.037(5) -0.007(3) -0.004(4) 0.034(4)
F6A 0.034(5) 0.044(4) 0.053(6) -0.016(4) 0.007(4) 0.008(3)
O1S 0.067(6) 0.091(6) 0.057(5) -0.006(4) 0.014(4) -0.003(5)
C1S 0.062(8) 0.107(10) 0.050(7) -0.012(7) 0.027(6) -0.007(7)
O2S 0.044(7) 0.069(10) 0.077(12) 0.030(9) 0.019(7) 0.002(6)
C2S 0.057(10) 0.056(11) 0.061(11) 0.017(8) 0.030(9) 0.021(8)
O2SA 0.085(12) 0.051(7) 0.023(5) 0.006(4) 0.037(7) 0.002(6)
C2SA 0.042(7) 0.084(11) 0.071(11) 0.041(9) 0.037(8) 0.021(7)

loop_
_atom_type_symbol
_atom_type_description
_atom_type_scat_dispersion_real
_atom_type_scat_dispersion_imag
_atom_type_scat_source
C C 0.0033 0.0016 'International Tables Vol C Tables 4.2.6.8 and 6.1.1.4'
H H 0.0000 0.0000 'International Tables Vol C Tables 4.2.6.8 and 6.1.1.4'
Ag Ag -0.8971 1.1015 'International Tables Vol C Tables 4.2.6.8 and 6.1.1.4'
F F 0.0171 0.0103 'International Tables Vol C Tables 4.2.6.8 and 6.1.1.4'
N N 0.0061 0.0033 'International Tables Vol C Tables 4.2.6.8 and 6.1.1.4'
O O 0.0106 0.0060 'International Tables Vol C Tables 4.2.6.8 and 6.1.1.4'
P P 0.1023 0.0942 'International Tables Vol C Tables 4.2.6.8 and 6.1.1.4'
S S 0.1246 0.1234 'International Tables Vol C Tables 4.2.6.8 and 6.1.1.4'

loop_
_geom_angle_atom_site_label_1
_geom_angle_atom_site_label_2
_geom_angle_atom_site_label_3
_geom_angle
_geom_angle_site_symmetry_1
_geom_angle_site_symmetry_3
_geom_angle_publ_flag
N1 Ag1 N2 98.72(10) . 2_655 ?
N1 Ag1 P1 135.73(7) . . ?
N2 Ag1 P1 124.29(7) 2_655 . ?
C1B P1 C1C 105.32(17) . . ?
C1B P1 C1A 105.93(17) . . ?
C1C P1 C1A 103.97(17) . . ?
C1B P1 Ag1 114.58(12) . . ?
C1C P1 Ag1 112.48(12) . . ?
C1A P1 Ag1 113.62(12) . . ?
C1 N1 C4 116.7(3) . . ?
C1 N1 Ag1 114.9(2) . . ?
C4 N1 Ag1 128.4(2) . . ?
C1 N2 C2 117.2(3) . . ?
C1 N2 Ag1 123.9(2) . 2_645 ?
C2 N2 Ag1 118.8(2) . 2_645 ?
N2 C1 N1 125.1(3) . . ?
N2 C2 C3 122.9(3) . . ?
C2 C3 C4 114.9(3) . . ?
C2 C3 C5 123.5(3) . . ?
C4 C3 C5 121.6(3) . . ?
N1 C4 C3 123.1(3) . . ?
C6 C5 C3 124.3(3) . . ?
C5 C6 C7 126.7(3) . . ?
C8 C7 C12 118.5(3) . . ?
C8 C7 C6 119.2(3) . . ?
C12 C7 C6 122.2(3) . . ?
C9 C8 C7 121.0(4) . . ?
C10 C9 C8 119.3(4) . . ?
C11 C10 C9 120.6(4) . . ?
C10 C11 C12 120.3(4) . . ?
C11 C12 C7 120.3(4) . . ?
C2A C1A C6A 118.9(3) . . ?
C2A C1A P1 118.0(3) . . ?
C6A C1A P1 123.1(3) . . ?
C1A C2A C3A 120.7(4) . . ?
C4A C3A C2A 120.1(4) . . ?
C5A C4A C3A 120.0(4) . . ?
C4A C5A C6A 120.5(4) . . ?
C1A C6A C5A 119.9(4) . . ?
C2B C1B C6B 119.3(4) . . ?
C2B C1B P1 118.1(3) . . ?
C6B C1B P1 122.7(3) . . ?
C1B C2B C3B 120.6(4) . . ?
C4B C3B C2B 119.5(4) . . ?
C5B C4B C3B 120.2(4) . . ?
C6B C5B C4B 120.2(4) . . ?
C5B C6B C1B 120.2(4) . . ?
C2C C1C C6C 119.2(4) . . ?
C2C C1C P1 117.6(3) . . ?
C6C C1C P1 123.1(3) . . ?
C3C C2C C1C 120.7(4) . . ?
C2C C3C C4C 119.1(4) . . ?
C5C C4C C3C 120.4(4) . . ?
C4C C5C C6C 120.8(4) . . ?
C5C C6C C1C 119.8(4) . . ?
N3 Ag2 N4 99.78(10) . 2_656 ?
N3 Ag2 P2 132.68(8) . . ?
N4 Ag2 P2 125.83(8) 2_656 . ?
N3 Ag2 O4 86.18(10) . . ?
N4 Ag2 O4 87.97(11) 2_656 . ?
P2 Ag2 O4 105.42(7) . . ?
C1D P2 C1E 105.23(17) . . ?
C1D P2 C1F 103.00(17) . . ?
C1E P2 C1F 105.00(18) . . ?
C1D P2 Ag2 114.14(12) . . ?
C1E P2 Ag2 111.30(12) . . ?
C1F P2 Ag2 117.03(13) . . ?
C13 N3 C16 116.6(3) . . ?
C13 N3 Ag2 115.5(2) . . ?
C16 N3 Ag2 127.9(2) . . ?
C13 N4 C14 116.7(3) . . ?
C13 N4 Ag2 121.0(2) . 2_646 ?
C14 N4 Ag2 122.1(2) . 2_646 ?
N3 C13 N4 125.8(3) . . ?
N4 C14 C15 122.4(3) . . ?
C16 C15 C14 115.8(3) . . ?
C16 C15 C17 119.7(3) . . ?
C14 C15 C17 124.4(3) . . ?
N3 C16 C15 122.6(3) . . ?
C18 C17 C15 126.3(4) . . ?
C17 C18 C19 126.3(4) . . ?
C20 C19 C24 118.3(4) . . ?
C20 C19 C18 119.3(4) . . ?
C24 C19 C18 122.3(4) . . ?
C19 C20 C21 121.4(4) . . ?
C22 C21 C20 119.5(4) . . ?
C21 C22 C23 119.9(4) . . ?
C24 C23 C22 120.4(5) . . ?
C23 C24 C19 120.4(4) . . ?
C2D C1D C6D 119.0(4) . . ?
C2D C1D P2 122.8(3) . . ?
C6D C1D P2 118.2(3) . . ?
C1D C2D C3D 120.5(4) . . ?
C4D C3D C2D 119.8(4) . . ?
C5D C4D C3D 120.3(4) . . ?
C4D C5D C6D 120.2(4) . . ?
C5D C6D C1D 120.2(4) . . ?
C2E C1E C6E 118.9(4) . . ?
C2E C1E P2 123.7(3) . . ?
C6E C1E P2 117.5(3) . . ?
C1E C2E C3E 120.2(4) . . ?
C4E C3E C2E 120.7(4) . . ?
C3E C4E C5E 119.4(4) . . ?
C6E C5E C4E 120.5(4) . . ?
C5E C6E C1E 120.3(4) . . ?
C6F C1F C2F 119.1(4) . . ?
C6F C1F P2 124.2(3) . . ?
C2F C1F P2 116.6(3) . . ?
C3F C2F C1F 120.5(4) . . ?
C4F C3F C2F 119.5(5) . . ?
C5F C4F C3F 119.9(4) . . ?
C4F C5F C6F 120.9(4) . . ?
C1F C6F C5F 120.0(4) . . ?
O3 S1 O2 115.57(16) . . ?
O3 S1 O1 114.60(16) . . ?
O2 S1 O1 114.73(16) . . ?
O3 S1 C25 103.10(17) . . ?
O2 S1 C25 103.87(17) . . ?
O1 S1 C25 102.55(16) . . ?
F1 C25 F2 107.6(3) . . ?
F1 C25 F3 107.2(3) . . ?
F2 C25 F3 106.9(3) . . ?
F1 C25 S1 112.3(3) . . ?
F2 C25 S1 111.2(3) . . ?
F3 C25 S1 111.3(2) . . ?
O5 S2 O6 116.5(4) . . ?
O5 S2 O4 120.9(3) . . ?
O6 S2 O4 107.8(3) . . ?
O5 S2 C26 102.3(4) . . ?
O6 S2 C26 104.0(4) . . ?
O4 S2 C26 102.7(3) . . ?
S2 O4 Ag2 116.86(17) . . ?
F5 C26 F4 107.6(6) . . ?
F5 C26 F6 107.1(6) . . ?
F4 C26 F6 106.2(6) . . ?
F5 C26 S2 112.8(5) . . ?
F4 C26 S2 112.1(5) . . ?
F6 C26 S2 110.6(5) . . ?
O6A S2A O5A 116.1(5) . . ?
O6A S2A C26A 104.5(5) . . ?
O5A S2A C26A 102.4(4) . . ?
F4A C26A F6A 107.7(8) . . ?
F4A C26A F5A 108.4(7) . . ?
F6A C26A F5A 107.1(8) . . ?
F4A C26A S2A 112.2(7) . . ?
F6A C26A S2A 110.5(6) . . ?
F5A C26A S2A 110.8(6) . . ?

loop_
_geom_bond_atom_site_label_1
_geom_bond_atom_site_label_2
_geom_bond_distance
_geom_bond_site_symmetry_2
_geom_bond_publ_flag
Ag1 N1 2.281(3) . ?
Ag1 N2 2.314(3) 2_655 ?
Ag1 P1 2.3538(9) . ?
P1 C1B 1.811(4) . ?
P1 C1C 1.820(4) . ?
P1 C1A 1.822(3) . ?
N1 C1 1.337(4) . ?
N1 C4 1.340(4) . ?
N2 C1 1.329(4) . ?
N2 C2 1.338(4) . ?
N2 Ag1 2.314(3) 2_645 ?
C2 C3 1.391(5) . ?
C3 C4 1.392(4) . ?
C3 C5 1.450(5) . ?
C5 C6 1.330(5) . ?
C6 C7 1.460(5) . ?
C7 C8 1.396(5) . ?
C7 C12 1.398(5) . ?
C8 C9 1.385(5) . ?
C9 C10 1.383(6) . ?
C10 C11 1.378(6) . ?
C11 C12 1.381(5) . ?
C1A C2A 1.381(5) . ?
C1A C6A 1.387(5) . ?
C2A C3A 1.386(6) . ?
C3A C4A 1.371(7) . ?
C4A C5A 1.366(7) . ?
C5A C6A 1.394(5) . ?
C1B C2B 1.386(5) . ?
C1B C6B 1.396(5) . ?
C2B C3B 1.390(6) . ?
C3B C4B 1.385(7) . ?
C4B C5B 1.384(7) . ?
C5B C6B 1.380(6) . ?
C1C C2C 1.394(5) . ?
C1C C6C 1.394(5) . ?
C2C C3C 1.386(5) . ?
C3C C4C 1.396(6) . ?
C4C C5C 1.365(7) . ?
C5C C6C 1.386(6) . ?
Ag2 N3 2.318(3) . ?
Ag2 N4 2.329(3) 2_656 ?
Ag2 P2 2.3706(9) . ?
Ag2 O4 2.554(3) . ?
P2 C1D 1.817(4) . ?
P2 C1E 1.819(4) . ?
P2 C1F 1.820(4) . ?
N3 C13 1.331(4) . ?
N3 C16 1.340(4) . ?
N4 C13 1.334(5) . ?
N4 C14 1.337(4) . ?
N4 Ag2 2.329(3) 2_646 ?
C14 C15 1.390(5) . ?
C15 C16 1.384(5) . ?
C15 C17 1.460(5) . ?
C17 C18 1.326(5) . ?
C18 C19 1.471(5) . ?
C19 C20 1.380(5) . ?
C19 C24 1.396(6) . ?
C20 C21 1.392(6) . ?
C21 C22 1.373(7) . ?
C22 C23 1.386(7) . ?
C23 C24 1.380(6) . ?
C1D C2D 1.382(5) . ?
C1D C6D 1.392(5) . ?
C2D C3D 1.390(6) . ?
C3D C4D 1.378(6) . ?
C4D C5D 1.367(6) . ?
C5D C6D 1.389(6) . ?
C1E C2E 1.386(5) . ?
C1E C6E 1.404(5) . ?
C2E C3E 1.386(6) . ?
C3E C4E 1.382(6) . ?
C4E C5E 1.385(6) . ?
C5E C6E 1.376(6) . ?
C1F C6F 1.382(6) . ?
C1F C2F 1.399(6) . ?
C2F C3F 1.392(6) . ?
C3F C4F 1.384(7) . ?
C4F C5F 1.375(7) . ?
C5F C6F 1.390(6) . ?
S1 O3 1.434(3) . ?
S1 O2 1.442(3) . ?
S1 O1 1.448(3) . ?
S1 C25 1.822(4) . ?
C25 F1 1.326(4) . ?
C25 F2 1.340(4) . ?
C25 F3 1.342(4) . ?
S2 O5 1.414(7) . ?
S2 O6 1.445(7) . ?
S2 O4 1.487(3) . ?
S2 C26 1.804(7) . ?
C26 F5 1.326(8) . ?
C26 F4 1.337(8) . ?
C26 F6 1.342(7) . ?
S2A O6A 1.422(7) . ?
S2A O5A 1.460(6) . ?
S2A C26A 1.810(8) . ?
C26A F4A 1.318(8) . ?
C26A F6A 1.342(10) . ?
C26A F5A 1.347(9) . ?
O1S C1S 1.426(13) . ?
O2S C2S 1.43(2) . ?
O2SA C2SA 1.43(2) . ?
